data_7017375
loop_
_publ_author_name
'Stefankiewicz, Artur R.'
'Harrowfield, Jack'
'Madalan, Augustin'
'Rissanen, Kari'
'Sobolev, Alexandre N.'
'Lehn, Jean-Marie'

_publ_section_title
;
 Structural and metallo selectivity in the assembly of [2 \\times 2]
 grid-type metallosupramolecular species: Mechanisms and kinetic control.
;
_journal_issue 45
_journal_name_full 'Dalton transactions (Cambridge, England : 2003)'
_journal_page_first 12320
_journal_page_last 12332
_journal_paper_doi 10.1039/c1dt11226k
_journal_volume 40
_journal_year 2011
_chemical_formula_sum 'C107 H89 F24 N36 O29 S8 Zn4'
_chemical_formula_weight 3317.1
_chemical_name_systematic
;
?
;
_space_group_IT_number 15
_symmetry_cell_setting monoclinic
_symmetry_space_group_name_Hall '-C 2yc'
_symmetry_space_group_name_H-M 'C 1 2/c 1'
_atom_sites_solution_hydrogens geom
_atom_sites_solution_primary direct
_atom_sites_solution_secondary difmap
_audit_creation_method SHELXL-97
_cell_angle_alpha 90
_cell_angle_beta 109.905(3)
_cell_angle_gamma 90
_cell_formula_units_Z 4
_cell_length_a 17.6293(10)
_cell_length_b 42.351(3)
_cell_length_c 21.3809(12)
_cell_measurement_temperature 173(2)
_cell_volume 15009.7(16)
_computing_structure_refinement 'SHELXL-97 (Sheldrick, 2008)'
_diffrn_ambient_temperature 173(2)
_diffrn_measured_fraction_theta_full 0.989
_diffrn_measured_fraction_theta_max 0.989
_diffrn_radiation_monochromator graphite
_diffrn_radiation_type MoK\a
_diffrn_radiation_wavelength 0.71073
_diffrn_reflns_av_R_equivalents 0.0502
_diffrn_reflns_av_unetI/netI 0.1248
_diffrn_reflns_limit_h_max 20
_diffrn_reflns_limit_h_min -20
_diffrn_reflns_limit_k_max 47
_diffrn_reflns_limit_k_min -50
_diffrn_reflns_limit_l_max 25
_diffrn_reflns_limit_l_min -25
_diffrn_reflns_number 22187
_diffrn_reflns_theta_full 25
_diffrn_reflns_theta_max 25
_diffrn_reflns_theta_min 1.32
_exptl_absorpt_coefficient_mu 0.849
_exptl_absorpt_correction_type sphere
_exptl_crystal_density_diffrn 1.468
_exptl_crystal_density_method 'not measured'
_exptl_crystal_F_000 6716
_refine_diff_density_max 0.784
_refine_diff_density_min -0.43
_refine_diff_density_rms 0.108
_refine_ls_extinction_method none
_refine_ls_goodness_of_fit_ref 0.949
_refine_ls_hydrogen_treatment constr
_refine_ls_matrix_type full
_refine_ls_number_parameters 946
_refine_ls_number_reflns 13089
_refine_ls_number_restraints 47
_refine_ls_restrained_S_all 0.948
_refine_ls_R_factor_all 0.2366
_refine_ls_R_factor_gt 0.1182
_refine_ls_shift/su_max 0.002
_refine_ls_shift/su_mean 0
_refine_ls_structure_factor_coef Fsqd
_refine_ls_weighting_details 'calc w=1/[\s^2^(Fo^2^)+(0.2000P)^2^+0.0000P] where P=(Fo^2^+2Fc^2^)/3'
_refine_ls_weighting_scheme calc
_refine_ls_wR_factor_gt 0.3081
_refine_ls_wR_factor_ref 0.3604
_reflns_number_gt 4392
_reflns_number_total 13089
_reflns_threshold_expression >2\s(I)
_cod_data_source_file c1dt11226k.txt
_cod_data_source_block as15
_cod_depositor_comments
;
The following automatic conversions were performed:

'_symmetry_cell_setting' value 'Monoclinic' changed to 'monoclinic'
according to /home/saulius/struct/CIF-dictionaries/cif_core.dic
dictionary named 'cif_core.dic' version 2.4.1 from 2010-06-29.

Automatic conversion script
Id: cif_fix_values 1715 2011-07-08 13:25:40Z adriana 
;
_cod_original_cell_volume 15009.8(15)
_cod_original_sg_symbol_H-M C2/c
_cod_database_code 7017375

loop_
_symmetry_equiv_pos_as_xyz
'x, y, z'
'-x, y, -z+1/2'
'x+1/2, y+1/2, z'
'-x+1/2, y+1/2, -z+1/2'
'-x, -y, -z'
'x, -y, z-1/2'
'-x+1/2, -y+1/2, -z'
'x+1/2, -y+1/2, z-1/2'

loop_
_atom_site_label
_atom_site_type_symbol
_atom_site_fract_x
_atom_site_fract_y
_atom_site_fract_z
_atom_site_U_iso_or_equiv
_atom_site_adp_type
_atom_site_occupancy
_atom_site_symmetry_multiplicity
_atom_site_calc_flag
_atom_site_refinement_flags
_atom_site_disorder_assembly
_atom_site_disorder_group
C1 C 0.8305(9) 0.1551(3) 0.5463(8) 0.196(8) Uani 1 1 d . . .
H1 H 0.8164 0.1753 0.5265 0.236 Uiso 1 1 calc R . .
C2 C 0.9049(11) 0.1504(4) 0.5915(11) 0.294(14) Uani 1 1 d . . .
H2 H 0.9379 0.1681 0.61 0.352 Uiso 1 1 calc R . .
C3 C 0.9336(13) 0.1210(5) 0.6111(12) 0.37(2) Uani 1 1 d . . .
H3 H 0.9886 0.118 0.6376 0.439 Uiso 1 1 calc R . .
C4 C 0.8811(10) 0.0947(4) 0.5919(9) 0.251(11) Uani 1 1 d . . .
H4 H 0.8978 0.0736 0.6046 0.301 Uiso 1 1 calc R . .
C5 C 0.8011(8) 0.1028(3) 0.5520(6) 0.158(6) Uani 1 1 d . . .
C6 C 0.7406(7) 0.0783(2) 0.5268(5) 0.121(4) Uani 1 1 d . . .
H6 H 0.7527 0.0568 0.5384 0.146 Uiso 1 1 calc R . .
C7 C 0.6214(6) 0.0326(2) 0.4755(5) 0.115(3) Uani 1 1 d . . .
H7A H 0.6674 0.0251 0.464 0.172 Uiso 1 1 calc R . .
H7B H 0.5725 0.0214 0.4487 0.172 Uiso 1 1 calc R . .
H7C H 0.6312 0.0287 0.5228 0.172 Uiso 1 1 calc R . .
C8 C 0.5398(6) 0.0803(2) 0.4254(4) 0.087(2) Uani 1 1 d . . .
C9 C 0.4706(5) 0.0614(2) 0.3947(4) 0.083(2) Uani 1 1 d . . .
H9 H 0.4724 0.039 0.3978 0.1 Uiso 1 1 calc R . .
C10 C 0.4003(5) 0.0774(2) 0.3600(5) 0.087(3) Uani 1 1 d . . .
C11 C 0.4640(5) 0.1250(2) 0.3845(4) 0.080(2) Uani 1 1 d . . .
C12 C 0.4607(5) 0.1600(2) 0.3838(6) 0.091(3) Uani 1 1 d . . .
C13 C 0.4400(6) 0.1745(2) 0.4320(5) 0.108(3) Uani 1 1 d . . .
H13 H 0.4266 0.1626 0.4644 0.13 Uiso 1 1 calc R . .
C14 C 0.4388(7) 0.2076(3) 0.4331(7) 0.130(4) Uani 1 1 d . . .
H14 H 0.4277 0.2185 0.4678 0.156 Uiso 1 1 calc R . .
C15 C 0.4531(8) 0.2231(3) 0.3859(9) 0.145(6) Uani 1 1 d . . .
H15 H 0.4489 0.2454 0.3856 0.174 Uiso 1 1 calc R . .
C16 C 0.4746(6) 0.2085(3) 0.3351(8) 0.126(4) Uani 1 1 d . . .
H16 H 0.4859 0.2208 0.3021 0.152 Uiso 1 1 calc R . .
C17 C 0.4789(6) 0.1769(2) 0.3344(6) 0.103(3) Uani 1 1 d . . .
H17 H 0.4938 0.1663 0.3013 0.123 Uiso 1 1 calc R . .
C18 C 0.1969(6) 0.0632(2) 0.2652(5) 0.096(3) Uani 1 1 d . . .
H18 H 0.191 0.0409 0.2645 0.116 Uiso 1 1 calc R . .
C19 C 0.1311(6) 0.0837(3) 0.2320(4) 0.100(3) Uani 1 1 d . . .
C20 C 0.0546(6) 0.0718(3) 0.1953(5) 0.107(3) Uani 1 1 d . . .
H20 H 0.045 0.0497 0.1932 0.129 Uiso 1 1 calc R . .
C21 C -0.0074(7) 0.0927(3) 0.1618(6) 0.118(4) Uani 1 1 d . . .
H21 H -0.0592 0.0851 0.1355 0.141 Uiso 1 1 calc R . .
C22 C 0.0086(6) 0.1238(3) 0.1678(5) 0.117(4) Uani 1 1 d . . .
H22 H -0.0331 0.1384 0.1464 0.141 Uiso 1 1 calc R . .
C23 C 0.0857(6) 0.1354(3) 0.2052(5) 0.106(3) Uani 1 1 d . . .
H23 H 0.0952 0.1575 0.2087 0.127 Uiso 1 1 calc R . .
C24 C 0.6079(9) 0.1280(3) 0.5983(8) 0.143(5) Uani 1 1 d . . .
H24 H 0.61 0.106 0.5905 0.172 Uiso 1 1 calc R . .
C25 C 0.5912(14) 0.1384(4) 0.6555(8) 0.213(9) Uani 1 1 d . . .
H25 H 0.5789 0.1243 0.6852 0.256 Uiso 1 1 calc R . .
C26 C 0.5943(14) 0.1714(5) 0.6644(10) 0.235(10) Uani 1 1 d . . .
H26 H 0.5863 0.1805 0.7023 0.281 Uiso 1 1 calc R . .
C27 C 0.6081(11) 0.1891(4) 0.6203(11) 0.184(7) Uani 1 1 d . . .
H27 H 0.6097 0.2112 0.6275 0.22 Uiso 1 1 calc R . .
C28 C 0.6199(8) 0.1790(4) 0.5669(8) 0.126(4) Uani 1 1 d . . .
C29 C 0.6395(6) 0.1992(3) 0.5222(8) 0.109(3) Uani 1 1 d . . .
H29 H 0.6451 0.2213 0.5291 0.13 Uiso 1 1 calc R . .
C30 C 0.6766(6) 0.1859(3) 0.3749(7) 0.094(3) Uani 1 1 d . . .
C31 C 0.6918(5) 0.2007(3) 0.3261(8) 0.105(3) Uani 1 1 d . . .
H31 H 0.6909 0.2231 0.3234 0.126 Uiso 1 1 calc R . .
C32 C 0.2915(5) 0.1830(3) 0.2191(7) 0.089(3) Uani 1 1 d . . .
C33 C 0.6903(5) 0.1381(2) 0.3301(5) 0.078(3) Uani 1 1 d . . .
C34 C 0.6931(6) 0.1029(2) 0.3368(5) 0.102(3) Uani 1 1 d . . .
C35 C 0.7666(7) 0.0895(2) 0.3752(5) 0.116(4) Uani 1 1 d . . .
H35 H 0.8119 0.1023 0.3978 0.139 Uiso 1 1 calc R . .
C36 C 0.7712(9) 0.0575(3) 0.3794(6) 0.135(4) Uani 1 1 d . . .
H36 H 0.8204 0.0477 0.4051 0.162 Uiso 1 1 calc R . .
C37 C 0.7057(13) 0.0394(3) 0.3469(7) 0.148(6) Uani 1 1 d . . .
H37 H 0.7106 0.0171 0.3515 0.178 Uiso 1 1 calc R . .
C38 C 0.6341(9) 0.0516(3) 0.3083(6) 0.128(4) Uani 1 1 d . . .
H38 H 0.5904 0.0381 0.285 0.154 Uiso 1 1 calc R . .
C39 C 0.6261(7) 0.0843(2) 0.3036(5) 0.109(3) Uani 1 1 d . . .
H39 H 0.5762 0.0937 0.2784 0.131 Uiso 1 1 calc R . .
C41 C 0.2362(7) 0.1826(3) 0.3659(9) 0.123(4) Uani 1 1 d . . .
H41 H 0.2262 0.2039 0.3741 0.148 Uiso 1 1 calc R . .
C42 C 0.2246(7) 0.1586(4) 0.4080(7) 0.111(3) Uani 1 1 d . . .
C43 C 0.1984(8) 0.1634(5) 0.4605(10) 0.154(5) Uani 1 1 d . . .
H43 H 0.1854 0.1842 0.4702 0.185 Uiso 1 1 calc R . .
C44 C 0.1908(10) 0.1397(6) 0.4980(8) 0.163(6) Uani 1 1 d . . .
H44 H 0.1787 0.144 0.5371 0.196 Uiso 1 1 calc R . .
C45 C 0.1997(8) 0.1100(4) 0.4823(8) 0.126(4) Uani 1 1 d . . .
H45 H 0.1898 0.0926 0.5065 0.151 Uiso 1 1 calc R . .
C46 C 0.2245(7) 0.1064(4) 0.4279(8) 0.129(4) Uani 1 1 d . . .
H46 H 0.2345 0.0855 0.4168 0.155 Uiso 1 1 calc R . .
C51 C 0.580(5) 0.0469(9) 0.699(3) 0.74(6) Uani 1 1 d . . .
C52 C 0.102(4) 0.0106(6) 0.4613(19) 0.43(4) Uani 1 1 d . . .
C53 C 1.011(2) 0.1993(8) 0.4595(14) 0.30(2) Uani 1 1 d . . .
C61 C 0.4040(15) 0.0798(4) 0.5347(11) 0.262(15) Uani 1 1 d D . .
C62 C 0.3776(14) 0.0493(5) 0.5588(17) 0.53(4) Uani 1 1 d D . .
H62A H 0.4201 0.0334 0.5662 0.79 Uiso 1 1 calc R . .
H62B H 0.328 0.0416 0.5251 0.79 Uiso 1 1 calc R . .
H62C H 0.3677 0.0532 0.6005 0.79 Uiso 1 1 calc R . .
F1 F 0.5578(17) 0.0180(5) 0.7382(19) 0.58(2) Uani 1 1 d . . .
F2 F 0.5557(18) 0.0656(3) 0.7172(12) 0.368(12) Uani 1 1 d . . .
F3 F 0.6543(13) 0.0516(5) 0.7634(8) 0.389(13) Uani 1 1 d . . .
F4 F 0.0782(12) 0.0390(5) 0.4773(10) 0.333(9) Uani 1 1 d . . .
F5 F 0.1025(11) -0.0045(4) 0.5084(9) 0.382(11) Uani 1 1 d . . .
F6 F 0.0193(11) 0.0028(10) 0.4180(17) 0.57(3) Uani 1 1 d . . .
F7 F 1.0074(9) 0.1956(5) 0.5192(10) 0.320(8) Uani 1 1 d . . .
F8 F 1.0330(7) 0.1867(5) 0.4304(16) 0.57(3) Uani 1 1 d . . .
F9 F 1.0212(7) 0.2362(4) 0.4569(9) 0.325(9) Uani 1 1 d . . .
N1 N 0.7785(5) 0.1324(2) 0.5297(5) 0.132(3) Uani 1 1 d . . .
N2 N 0.6727(5) 0.08654(17) 0.4896(4) 0.096(2) Uani 1 1 d . . .
N3 N 0.6109(5) 0.06641(16) 0.4623(4) 0.090(2) Uani 1 1 d . . .
N4 N 0.5360(4) 0.11229(15) 0.4200(4) 0.086(2) Uani 1 1 d . . .
N5 N 0.3968(4) 0.10915(15) 0.3562(3) 0.087(2) Uani 1 1 d . B .
N6 N 0.3308(5) 0.06021(17) 0.3303(4) 0.096(2) Uani 1 1 d . . .
H6A H 0.3301 0.0395 0.3336 0.115 Uiso 1 1 calc R . .
N7 N 0.2640(5) 0.07663(18) 0.2958(4) 0.091(2) Uani 1 1 d . B .
N8 N 0.1453(5) 0.1154(2) 0.2356(4) 0.099(2) Uani 1 1 d . B .
N11 N 0.6200(6) 0.1472(3) 0.5578(5) 0.120(3) Uani 1 1 d . . .
N12 N 0.6492(5) 0.1864(2) 0.4734(6) 0.102(2) Uani 1 1 d . . .
N13 N 0.6656(5) 0.2026(2) 0.4254(6) 0.117(3) Uani 1 1 d . . .
H13A H 0.6692 0.2233 0.4266 0.14 Uiso 1 1 calc R . .
N14 N 0.6747(4) 0.15376(16) 0.3800(4) 0.085(2) Uani 1 1 d . . .
N15 N 0.2944(4) 0.15065(19) 0.2212(5) 0.097(2) Uani 1 1 d . . .
N16 N 0.2737(5) 0.1959(2) 0.2710(7) 0.118(3) Uani 1 1 d . . .
N17 N 0.2605(5) 0.1758(2) 0.3156(6) 0.109(3) Uani 1 1 d . B .
N18 N 0.2356(5) 0.1296(3) 0.3895(5) 0.117(3) Uani 1 1 d . B .
N21 N 0.4238(9) 0.1033(4) 0.5193(7) 0.198(6) Uani 1 1 d D . .
O1 O 0.6861(6) 0.00247(19) 0.6847(5) 0.176(4) Uani 1 1 d . . .
O2 O 0.5554(10) 0.0127(3) 0.6119(9) 0.330(11) Uani 1 1 d . . .
O3 O 0.6599(9) 0.0532(2) 0.6339(6) 0.235(6) Uani 1 1 d . . .
O4 O 0.1219(9) 0.0309(3) 0.3589(8) 0.280(8) Uani 1 1 d . . .
O5 O 0.1617(9) -0.0196(3) 0.3951(10) 0.294(9) Uani 1 1 d . . .
O6 O 0.2316(11) 0.0186(5) 0.4606(15) 0.448(19) Uani 1 1 d . . .
O7 O 0.8584(6) 0.2221(2) 0.4555(6) 0.196(4) Uani 1 1 d . . .
O8 O 0.8706(5) 0.1716(2) 0.4113(6) 0.195(4) Uani 1 1 d . . .
O9 O 0.8794(8) 0.2186(5) 0.3469(7) 0.304(10) Uani 1 1 d . . .
S1 S 0.6257(3) 0.02566(9) 0.6565(2) 0.1618(15) Uani 1 1 d . . .
S2 S 0.1560(3) 0.01173(12) 0.4116(3) 0.193(2) Uani 1 1 d . . .
S3 S 0.8926(3) 0.20465(11) 0.4143(3) 0.194(2) Uani 1 1 d . . .
Zn1 Zn 0.65151(7) 0.13620(2) 0.46995(6) 0.0996(5) Uani 1 1 d . . .
Zn2 Zn 0.26914(6) 0.12620(3) 0.29992(6) 0.0997(5) Uani 1 1 d . . .
S4 S 0.8642(10) 0.1685(4) 0.7640(10) 0.572(15) Uani 0.5 1 d PD A 1
O11 O 0.857(2) 0.1762(7) 0.8276(11) 0.572(15) Uani 0.5 1 d PD A 1
O12 O 0.8023(19) 0.1480(5) 0.7223(16) 0.572(15) Uani 0.5 1 d PD A 1
O10 O 0.9448(14) 0.1622(7) 0.765(2) 0.572(15) Uani 0.5 1 d PD A 1
F10 F 0.9068(14) 0.2226(7) 0.727(2) 0.572(15) Uani 0.5 1 d PD A 1
F12 F 0.803(2) 0.2019(8) 0.6552(11) 0.572(15) Uani 0.5 1 d PD A 1
F11 F 0.793(2) 0.2238(6) 0.7417(19) 0.572(15) Uani 0.5 1 d PD A 1
C54 C 0.8408(11) 0.2061(4) 0.7197(12) 0.572(15) Uani 0.5 1 d PD A 1
C40 C 0.2584(12) 0.2286(4) 0.2733(12) 0.124(8) Uani 0.5 1 d P B 1
H40A H 0.2467 0.2334 0.3139 0.187 Uiso 0.5 1 calc PR B 1
H40B H 0.2119 0.2344 0.2344 0.187 Uiso 0.5 1 calc PR B 1
H40C H 0.3058 0.2406 0.2731 0.187 Uiso 0.5 1 calc PR B 1
O4W O 0.245(4) 0.2630(12) 0.4360(15) 0.51(5) Uani 0.5 1 d P C 1
S4A S 0.2320(8) 0.2804(4) 0.3780(9) 0.433(9) Uani 0.5 1 d PD D 2
O10A O 0.2116(14) 0.2663(6) 0.3130(10) 0.433(9) Uani 0.5 1 d PD D 2
O11A O 0.2330(15) 0.2592(5) 0.4310(12) 0.433(9) Uani 0.5 1 d PD D 2
O12A O 0.2966(9) 0.3032(5) 0.3944(16) 0.433(9) Uani 0.5 1 d PD D 2
F10A F 0.0811(9) 0.2964(6) 0.3179(11) 0.433(9) Uani 0.5 1 d PD D 2
F11A F 0.1582(14) 0.3351(4) 0.3612(15) 0.433(9) Uani 0.5 1 d PD D 2
F12A F 0.1222(13) 0.3032(6) 0.4228(11) 0.433(9) Uani 0.5 1 d PD D 2
C54A C 0.1440(8) 0.3050(4) 0.3696(9) 0.433(9) Uani 0.5 1 d PD D 2
C64 C 0 0.2530(5) 0.25 0.52(3) Uani 1 2 d SD E 3
H64A H 0.0392 0.2636 0.2339 0.787 Uiso 0.5 1 calc PR E 3
H64B H -0.0078 0.2655 0.286 0.787 Uiso 0.5 1 calc PR E 3
H64C H -0.0516 0.251 0.2134 0.787 Uiso 0.5 1 calc PR E 3
C63 C 0.0311(14) 0.2203(5) 0.2760(13) 0.204(12) Uani 0.5 1 d PD . 3
N22 N 0.0596(13) 0.1962(4) 0.2929(12) 0.165(6) Uani 0.5 1 d PD F 3
C65 C 0.9648(14) 0.2100(7) 0.7042(13) 0.204(12) Uani 0.5 1 d PD . 4
C66 C 1.023(3) 0.2113(13) 0.666(3) 0.52(3) Uani 0.5 1 d PD G 4
H66A H 1.0779 0.2156 0.697 0.787 Uiso 0.5 1 calc PR G 4
H66B H 1.0072 0.2281 0.6326 0.787 Uiso 0.5 1 calc PR G 4
H66C H 1.023 0.191 0.6439 0.787 Uiso 0.5 1 calc PR G 4
N23 N 0.9277(15) 0.2079(6) 0.7386(14) 0.165(6) Uani 0.5 1 d PD . 4
O1W O 0.8315(9) 0.2375(4) 0.5637(8) 0.146(5) Uani 0.5 1 d P H 5
O2W O 1 0.0671(7) 0.75 0.362(15) Uani 1 2 d S . .
O3W O 0.1422(16) -0.0246(7) 0.1980(16) 0.489(16) Uani 1 1 d . . .

loop_
_atom_site_aniso_label
_atom_site_aniso_U_11
_atom_site_aniso_U_22
_atom_site_aniso_U_33
_atom_site_aniso_U_23
_atom_site_aniso_U_13
_atom_site_aniso_U_12
C1 0.147(12) 0.111(10) 0.224(15) 0.034(9) -0.076(11) -0.066(10)
C2 0.180(16) 0.130(14) 0.38(3) 0.073(16) -0.148(17) -0.066(12)
C3 0.24(2) 0.192(19) 0.39(3) 0.09(2) -0.24(2) -0.116(18)
C4 0.150(13) 0.140(13) 0.30(2) 0.065(13) -0.134(14) -0.020(11)
C5 0.156(12) 0.100(9) 0.134(9) 0.037(7) -0.060(8) -0.031(8)
C6 0.098(8) 0.080(7) 0.138(9) 0.001(6) -0.021(7) -0.017(6)
C7 0.106(8) 0.056(6) 0.163(9) 0.010(5) 0.020(7) 0.007(5)
C8 0.074(6) 0.070(6) 0.092(6) -0.004(5) -0.006(5) -0.005(5)
C9 0.087(7) 0.056(5) 0.104(6) -0.008(5) 0.029(6) -0.016(5)
C10 0.047(5) 0.077(7) 0.119(7) -0.010(5) 0.005(5) -0.012(5)
C11 0.073(6) 0.062(6) 0.086(6) -0.016(4) 0.002(5) -0.012(5)
C12 0.062(6) 0.071(7) 0.116(8) -0.038(6) 0.001(5) -0.006(5)
C13 0.114(8) 0.068(7) 0.126(8) -0.005(6) 0.018(7) 0.004(6)
C14 0.111(9) 0.097(10) 0.163(12) -0.045(8) 0.020(9) -0.006(8)
C15 0.117(11) 0.073(9) 0.192(16) 0.006(9) -0.016(10) -0.020(7)
C16 0.094(8) 0.089(10) 0.173(12) -0.002(8) 0.015(8) -0.016(7)
C17 0.086(7) 0.059(7) 0.144(9) 0.000(6) 0.014(6) -0.017(5)
C18 0.086(7) 0.069(6) 0.112(7) -0.010(5) 0.005(6) -0.027(6)
C19 0.073(7) 0.126(9) 0.089(7) -0.006(6) 0.010(5) -0.033(7)
C20 0.079(7) 0.116(8) 0.105(7) -0.003(6) 0.005(6) -0.034(7)
C21 0.089(8) 0.116(9) 0.132(9) -0.010(8) 0.018(7) -0.049(8)
C22 0.071(7) 0.165(12) 0.104(8) 0.011(7) 0.013(6) -0.014(7)
C23 0.068(7) 0.097(7) 0.127(8) -0.003(6) 0.000(6) -0.009(6)
C24 0.185(13) 0.086(9) 0.135(11) -0.004(9) 0.023(9) -0.019(8)
C25 0.38(3) 0.133(14) 0.124(12) 0.002(10) 0.079(15) 0.045(15)
C26 0.40(3) 0.154(17) 0.183(17) -0.094(14) 0.144(19) -0.006(18)
C27 0.25(2) 0.140(14) 0.154(15) 0.041(13) 0.063(14) 0.017(12)
C28 0.134(10) 0.140(14) 0.095(9) -0.028(10) 0.029(8) 0.005(9)
C29 0.108(8) 0.089(8) 0.103(9) -0.036(8) 0.003(7) -0.020(6)
C30 0.084(7) 0.068(7) 0.114(8) -0.016(7) 0.013(6) -0.007(5)
C31 0.067(7) 0.073(7) 0.160(11) 0.001(8) 0.019(7) -0.001(5)
C32 0.061(6) 0.081(8) 0.111(8) -0.025(7) 0.012(5) 0.002(5)
C33 0.051(5) 0.054(6) 0.104(7) -0.011(6) -0.006(5) 0.001(4)
C34 0.114(9) 0.064(6) 0.115(8) 0.007(5) 0.023(7) 0.014(6)
C35 0.123(9) 0.068(7) 0.120(8) 0.005(5) -0.008(7) 0.036(6)
C36 0.158(13) 0.100(10) 0.135(10) 0.021(8) 0.033(9) 0.045(9)
C37 0.26(2) 0.055(7) 0.139(12) 0.026(7) 0.079(13) 0.029(10)
C38 0.185(13) 0.064(8) 0.143(10) -0.019(7) 0.065(10) -0.032(8)
C39 0.137(9) 0.070(7) 0.115(8) -0.026(6) 0.036(7) -0.029(6)
C41 0.080(8) 0.124(11) 0.144(11) -0.040(10) 0.011(8) 0.002(7)
C42 0.087(8) 0.146(13) 0.100(9) -0.015(9) 0.031(7) 0.004(8)
C43 0.115(10) 0.199(18) 0.146(14) -0.029(13) 0.042(10) 0.035(10)
C44 0.148(13) 0.24(2) 0.118(12) 0.003(14) 0.062(10) 0.014(14)
C45 0.122(10) 0.150(13) 0.116(10) -0.007(9) 0.055(8) 0.012(9)
C46 0.092(8) 0.141(12) 0.134(11) -0.010(10) 0.012(8) -0.009(8)
C51 1.67(15) 0.33(4) 0.73(7) -0.37(4) 1.06(10) -0.46(7)
C52 0.99(12) 0.154(19) 0.32(4) 0.12(2) 0.46(6) 0.09(4)
C53 0.36(4) 0.29(3) 0.26(2) -0.18(3) 0.13(3) -0.23(3)
C61 0.170(19) 0.139(18) 0.37(3) -0.06(2) -0.044(18) -0.011(15)
C62 0.23(3) 0.151(19) 0.95(9) 0.21(3) -0.12(4) -0.061(19)
F1 0.64(4) 0.280(19) 1.10(6) 0.34(3) 0.68(4) 0.20(2)
F2 0.69(3) 0.163(10) 0.46(3) -0.019(13) 0.45(3) 0.024(15)
F3 0.52(3) 0.41(3) 0.253(13) -0.109(14) 0.147(17) 0.22(2)
F4 0.293(19) 0.35(2) 0.39(2) 0.142(18) 0.162(17) 0.093(17)
F5 0.35(2) 0.40(2) 0.367(19) 0.246(19) 0.079(17) 0.083(16)
F6 0.200(17) 0.80(7) 0.68(6) 0.39(5) 0.11(2) -0.03(2)
F7 0.204(12) 0.31(2) 0.38(2) -0.020(17) 0.011(15) 0.007(12)
F8 0.119(8) 0.43(3) 1.05(6) -0.54(3) 0.042(18) 0.027(11)
F9 0.185(10) 0.295(16) 0.45(2) -0.210(16) 0.048(11) -0.087(10)
N1 0.108(7) 0.080(6) 0.145(7) -0.012(5) -0.041(5) -0.019(5)
N2 0.072(5) 0.069(5) 0.117(6) -0.005(4) -0.009(5) -0.002(4)
N3 0.085(5) 0.058(5) 0.115(6) -0.008(4) 0.018(5) -0.002(4)
N4 0.080(5) 0.042(4) 0.115(5) -0.011(4) 0.005(4) -0.011(4)
N5 0.072(5) 0.050(4) 0.110(5) -0.012(4) -0.005(4) -0.009(4)
N6 0.092(6) 0.062(5) 0.117(6) -0.012(4) 0.014(5) -0.022(5)
N7 0.085(6) 0.069(5) 0.107(6) -0.001(4) 0.017(5) -0.003(5)
N8 0.078(6) 0.085(6) 0.127(6) -0.018(5) 0.027(5) -0.026(5)
N11 0.121(7) 0.073(6) 0.142(9) -0.019(6) 0.015(6) -0.014(5)
N12 0.098(6) 0.074(6) 0.115(7) -0.029(6) 0.011(5) -0.021(5)
N13 0.107(7) 0.053(5) 0.162(9) -0.012(6) 0.008(6) -0.019(5)
N14 0.078(5) 0.053(5) 0.108(6) -0.010(4) 0.011(4) -0.024(4)
N15 0.067(5) 0.075(6) 0.132(7) -0.023(5) 0.011(5) 0.002(4)
N16 0.092(6) 0.084(7) 0.162(9) -0.004(7) 0.023(6) -0.010(5)
N17 0.074(6) 0.109(8) 0.131(8) -0.022(7) 0.019(5) 0.005(5)
N18 0.088(6) 0.123(8) 0.129(8) -0.028(8) 0.024(6) -0.003(6)
N21 0.136(11) 0.222(18) 0.202(12) -0.063(13) 0.014(9) 0.006(13)
O1 0.153(8) 0.078(5) 0.289(11) 0.018(6) 0.065(7) 0.019(5)
O2 0.280(17) 0.150(10) 0.43(2) -0.044(11) -0.049(16) -0.119(11)
O3 0.379(18) 0.093(6) 0.284(12) -0.001(7) 0.180(13) -0.045(9)
O4 0.308(16) 0.199(11) 0.43(2) 0.173(13) 0.252(16) 0.150(12)
O5 0.235(14) 0.143(10) 0.52(3) 0.091(13) 0.157(16) 0.086(10)
O6 0.153(12) 0.29(2) 0.71(4) -0.17(2) -0.11(2) 0.052(13)
O7 0.190(9) 0.115(7) 0.297(12) -0.073(7) 0.098(9) 0.015(6)
O8 0.102(6) 0.146(9) 0.281(11) -0.063(8) -0.007(6) 0.025(6)
O9 0.150(11) 0.51(3) 0.210(12) 0.024(15) 0.002(10) -0.051(13)
S1 0.207(4) 0.089(2) 0.183(3) -0.005(2) 0.058(3) -0.028(3)
S2 0.155(4) 0.135(4) 0.296(6) 0.082(4) 0.087(4) 0.061(3)
S3 0.130(3) 0.116(3) 0.304(6) -0.070(4) 0.030(4) 0.025(3)
Zn1 0.0884(8) 0.0619(7) 0.1179(9) -0.0173(6) -0.0045(6) -0.0084(5)
Zn2 0.0726(7) 0.0797(8) 0.1282(10) -0.0190(6) 0.0100(6) -0.0110(6)
S4 0.37(2) 0.61(3) 0.58(3) 0.18(2) -0.03(2) -0.07(2)
O11 0.37(2) 0.61(3) 0.58(3) 0.18(2) -0.03(2) -0.07(2)
O12 0.37(2) 0.61(3) 0.58(3) 0.18(2) -0.03(2) -0.07(2)
O10 0.37(2) 0.61(3) 0.58(3) 0.18(2) -0.03(2) -0.07(2)
F10 0.37(2) 0.61(3) 0.58(3) 0.18(2) -0.03(2) -0.07(2)
F12 0.37(2) 0.61(3) 0.58(3) 0.18(2) -0.03(2) -0.07(2)
F11 0.37(2) 0.61(3) 0.58(3) 0.18(2) -0.03(2) -0.07(2)
C54 0.37(2) 0.61(3) 0.58(3) 0.18(2) -0.03(2) -0.07(2)
C40 0.115(16) 0.035(10) 0.22(2) -0.029(12) 0.046(16) 0.009(10)
O4W 0.97(12) 0.42(6) 0.19(2) 0.11(3) 0.27(5) 0.30(7)
S4A 0.464(19) 0.42(2) 0.47(2) -0.171(17) 0.235(19) -0.206(15)
O10A 0.464(19) 0.42(2) 0.47(2) -0.171(17) 0.235(19) -0.206(15)
O11A 0.464(19) 0.42(2) 0.47(2) -0.171(17) 0.235(19) -0.206(15)
O12A 0.464(19) 0.42(2) 0.47(2) -0.171(17) 0.235(19) -0.206(15)
F10A 0.464(19) 0.42(2) 0.47(2) -0.171(17) 0.235(19) -0.206(15)
F11A 0.464(19) 0.42(2) 0.47(2) -0.171(17) 0.235(19) -0.206(15)
F12A 0.464(19) 0.42(2) 0.47(2) -0.171(17) 0.235(19) -0.206(15)
C54A 0.464(19) 0.42(2) 0.47(2) -0.171(17) 0.235(19) -0.206(15)
C64 0.62(9) 0.13(2) 0.82(10) 0 0.23(7) 0
C63 0.18(2) 0.095(13) 0.24(3) 0.058(15) -0.051(17) -0.010(15)
N22 0.168(15) 0.088(10) 0.248(18) -0.011(11) 0.081(13) 0.014(9)
C65 0.18(2) 0.095(13) 0.24(3) 0.058(15) -0.051(17) -0.010(15)
C66 0.62(9) 0.13(2) 0.82(10) 0 0.23(7) 0
N23 0.168(15) 0.088(10) 0.248(18) -0.011(11) 0.081(13) 0.014(9)
O1W 0.114(11) 0.117(12) 0.189(14) 0.030(10) 0.028(10) 0.010(9)
O2W 0.37(3) 0.38(3) 0.203(17) 0 -0.073(19) 0
O3W 0.39(3) 0.40(3) 0.63(4) -0.11(3) 0.10(3) 0.05(2)

loop_
_atom_type_symbol
_atom_type_description
_atom_type_scat_dispersion_real
_atom_type_scat_dispersion_imag
_atom_type_scat_source
C C 0.0033 0.0016 'International Tables Vol C Tables 4.2.6.8 and 6.1.1.4'
H H 0.0000 0.0000 'International Tables Vol C Tables 4.2.6.8 and 6.1.1.4'
F F 0.0171 0.0103 'International Tables Vol C Tables 4.2.6.8 and 6.1.1.4'
N N 0.0061 0.0033 'International Tables Vol C Tables 4.2.6.8 and 6.1.1.4'
O O 0.0106 0.0060 'International Tables Vol C Tables 4.2.6.8 and 6.1.1.4'
S S 0.1246 0.1234 'International Tables Vol C Tables 4.2.6.8 and 6.1.1.4'
Zn Zn 0.2839 1.4301 'International Tables Vol C Tables 4.2.6.8 and 6.1.1.4'

loop_
_geom_angle_atom_site_label_1
_geom_angle_atom_site_label_2
_geom_angle_atom_site_label_3
_geom_angle
_geom_angle_site_symmetry_1
_geom_angle_site_symmetry_3
N1 C1 C2 120.8(13) . .
N1 C1 H1 119.6 . .
C2 C1 H1 119.6 . .
C1 C2 C3 121.6(14) . .
C1 C2 H2 119.2 . .
C3 C2 H2 119.2 . .
C2 C3 C4 119.6(15) . .
C2 C3 H3 120.2 . .
C4 C3 H3 120.2 . .
C3 C4 C5 113.7(14) . .
C3 C4 H4 123.1 . .
C5 C4 H4 123.1 . .
N1 C5 C4 123.4(11) . .
N1 C5 C6 116.0(10) . .
C4 C5 C6 120.3(12) . .
N2 C6 C5 117.7(10) . .
N2 C6 H6 121.1 . .
C5 C6 H6 121.1 . .
N3 C7 H7A 109.5 . .
N3 C7 H7B 109.5 . .
H7A C7 H7B 109.5 . .
N3 C7 H7C 109.5 . .
H7A C7 H7C 109.5 . .
H7B C7 H7C 109.5 . .
N4 C8 N3 119.1(7) . .
N4 C8 C9 120.8(8) . .
N3 C8 C9 120.1(8) . .
C10 C9 C8 116.4(8) . .
C10 C9 H9 121.8 . .
C8 C9 H9 121.8 . .
N5 C10 N6 118.8(8) . .
N5 C10 C9 122.3(7) . .
N6 C10 C9 118.9(8) . .
N5 C11 N4 125.7(8) . .
N5 C11 C12 118.6(8) . .
N4 C11 C12 115.5(7) . .
C13 C12 C17 122.2(10) . .
C13 C12 C11 117.8(11) . .
C17 C12 C11 120.0(9) . .
C12 C13 C14 118.5(11) . .
C12 C13 H13 120.8 . .
C14 C13 H13 120.8 . .
C15 C14 C13 118.9(14) . .
C15 C14 H14 120.5 . .
C13 C14 H14 120.5 . .
C14 C15 C16 123.6(14) . .
C14 C15 H15 118.2 . .
C16 C15 H15 118.2 . .
C17 C16 C15 118.4(13) . .
C17 C16 H16 120.8 . .
C15 C16 H16 120.8 . .
C16 C17 C12 118.3(12) . .
C16 C17 H17 120.8 . .
C12 C17 H17 120.8 . .
N7 C18 C19 115.9(9) . .
N7 C18 H18 122.1 . .
C19 C18 H18 122.1 . .
N8 C19 C20 120.6(10) . .
N8 C19 C18 118.0(8) . .
C20 C19 C18 121.4(11) . .
C21 C20 C19 119.6(10) . .
C21 C20 H20 120.2 . .
C19 C20 H20 120.2 . .
C22 C21 C20 117.9(10) . .
C22 C21 H21 121 . .
C20 C21 H21 121 . .
C21 C22 C23 121.7(11) . .
C21 C22 H22 119.1 . .
C23 C22 H22 119.1 . .
N8 C23 C22 120.2(10) . .
N8 C23 H23 119.9 . .
C22 C23 H23 119.9 . .
N11 C24 C25 121.6(13) . .
N11 C24 H24 119.2 . .
C25 C24 H24 119.2 . .
C26 C25 C24 114.5(16) . .
C26 C25 H25 122.7 . .
C24 C25 H25 122.7 . .
C27 C26 C25 119.0(16) . .
C27 C26 H26 120.5 . .
C25 C26 H26 120.5 . .
C26 C27 C28 125(2) . .
C26 C27 H27 117.3 . .
C28 C27 H27 117.3 . .
C27 C28 N11 117.2(16) . .
C27 C28 C29 123.3(16) . .
N11 C28 C29 119.3(13) . .
N12 C29 C28 116.3(12) . .
N12 C29 H29 121.8 . .
C28 C29 H29 121.8 . .
C31 C30 N13 120.1(12) . .
C31 C30 N14 123.6(12) . .
N13 C30 N14 116.2(11) . .
C30 C31 C32 117.5(12) . 2_655
C30 C31 H31 121.3 . .
C32 C31 H31 121.3 2_655 .
C31 C32 N16 122.4(12) 2_655 .
C31 C32 N15 124.6(11) 2_655 .
N16 C32 N15 112.9(12) . .
N15 C33 N14 127.1(8) 2_655 .
N15 C33 C34 118.0(9) 2_655 .
N14 C33 C34 114.9(10) . .
C39 C34 C35 121.4(9) . .
C39 C34 C33 121.4(9) . .
C35 C34 C33 117.1(9) . .
C36 C35 C34 117.9(11) . .
C36 C35 H35 121.1 . .
C34 C35 H35 121.1 . .
C35 C36 C37 120.5(12) . .
C35 C36 H36 119.8 . .
C37 C36 H36 119.8 . .
C38 C37 C36 123.3(12) . .
C38 C37 H37 118.4 . .
C36 C37 H37 118.4 . .
C37 C38 C39 118.2(12) . .
C37 C38 H38 120.9 . .
C39 C38 H38 120.9 . .
C38 C39 C34 118.7(11) . .
C38 C39 H39 120.7 . .
C34 C39 H39 120.7 . .
N17 C41 C42 121.2(13) . .
N17 C41 H41 119.4 . .
C42 C41 H41 119.4 . .
N18 C42 C43 120.6(15) . .
N18 C42 C41 114.0(13) . .
C43 C42 C41 125.2(18) . .
C44 C43 C42 121.1(17) . .
C44 C43 H43 119.4 . .
C42 C43 H43 119.4 . .
C43 C44 C45 121.6(17) . .
C43 C44 H44 119.2 . .
C45 C44 H44 119.2 . .
C44 C45 C46 114.6(15) . .
C44 C45 H45 122.7 . .
C46 C45 H45 122.7 . .
N18 C46 C45 126.1(14) . .
N18 C46 H46 116.9 . .
C45 C46 H46 116.9 . .
F2 C51 F3 84(4) . .
F2 C51 F1 100(2) . .
F3 C51 F1 85(4) . .
F2 C51 S1 163(3) . .
F3 C51 S1 97(5) . .
F1 C51 S1 97(3) . .
F5 C52 F4 100(2) . .
F5 C52 F6 98(4) . .
F4 C52 F6 92(4) . .
F5 C52 S2 136(4) . .
F4 C52 S2 115.6(18) . .
F6 C52 S2 105(3) . .
F8 C53 F7 135(5) . .
F8 C53 F9 116(3) . .
F7 C53 F9 101.3(18) . .
F8 C53 S3 109(2) . .
F7 C53 S3 96(2) . .
F9 C53 S3 89(2) . .
N21 C61 C62 177(3) . .
C61 C62 H62A 109.5 . .
C61 C62 H62B 109.5 . .
H62A C62 H62B 109.5 . .
C61 C62 H62C 109.5 . .
H62A C62 H62C 109.5 . .
H62B C62 H62C 109.5 . .
C1 N1 C5 119.7(11) . .
C1 N1 Zn1 126.8(9) . .
C5 N1 Zn1 113.4(7) . .
C6 N2 N3 124.2(8) . .
C6 N2 Zn1 117.6(7) . .
N3 N2 Zn1 118.2(6) . .
N2 N3 C8 115.2(7) . .
N2 N3 C7 120.4(8) . .
C8 N3 C7 124.3(8) . .
C11 N4 C8 117.0(7) . .
C11 N4 Zn1 128.9(5) . .
C8 N4 Zn1 114.0(6) . .
C11 N5 C10 117.7(7) . .
C11 N5 Zn2 130.9(6) . .
C10 N5 Zn2 111.4(5) . .
N7 N6 C10 116.9(7) . .
N7 N6 H6A 121.5 . .
C10 N6 H6A 121.5 . .
C18 N7 N6 122.3(8) . .
C18 N7 Zn2 119.2(7) . .
N6 N7 Zn2 118.3(6) . .
C23 N8 C19 119.9(8) . .
C23 N8 Zn2 128.6(7) . .
C19 N8 Zn2 111.4(7) . .
C24 N11 C28 122.2(13) . .
C24 N11 Zn1 127.4(10) . .
C28 N11 Zn1 110.3(11) . .
C29 N12 N13 123.3(11) . .
C29 N12 Zn1 118.4(9) . .
N13 N12 Zn1 118.0(8) . .
N12 N13 C30 117.8(10) . .
N12 N13 H13A 121.1 . .
C30 N13 H13A 121.1 . .
C33 N14 C30 114.0(9) . .
C33 N14 Zn1 131.2(6) . .
C30 N14 Zn1 114.7(8) . .
C33 N15 C32 113.0(10) 2_655 .
C33 N15 Zn2 127.5(7) 2_655 .
C32 N15 Zn2 119.4(9) . .
N17 N16 C32 117.6(10) . .
N17 N16 C40 120.6(14) . .
C32 N16 C40 121.2(14) . .
C41 N17 N16 128.2(12) . .
C41 N17 Zn2 113.7(9) . .
N16 N17 Zn2 117.8(8) . .
C42 N18 C46 115.5(12) . .
C42 N18 Zn2 115.7(11) . .
C46 N18 Zn2 128.8(11) . .
O2 S1 O1 112.4(8) . .
O2 S1 O3 117.2(10) . .
O1 S1 O3 110.9(7) . .
O2 S1 C51 96(3) . .
O1 S1 C51 125(3) . .
O3 S1 C51 94.5(11) . .
O4 S2 O5 114.4(12) . .
O4 S2 O6 122.0(15) . .
O5 S2 O6 104.7(10) . .
O4 S2 C52 111.4(17) . .
O5 S2 C52 104.2(12) . .
O6 S2 C52 98(2) . .
O7 S3 O8 111.3(7) . .
O7 S3 O9 115.4(9) . .
O8 S3 O9 112.8(9) . .
O7 S3 C53 110.5(9) . .
O8 S3 C53 97.6(10) . .
O9 S3 C53 107.8(11) . .
N12 Zn1 N2 166.8(4) . .
N12 Zn1 N1 94.7(3) . .
N2 Zn1 N1 74.7(3) . .
N12 Zn1 N11 75.1(5) . .
N2 Zn1 N11 96.8(4) . .
N1 Zn1 N11 91.3(4) . .
N12 Zn1 N4 116.8(3) . .
N2 Zn1 N4 73.5(3) . .
N1 Zn1 N4 148.2(3) . .
N11 Zn1 N4 93.0(3) . .
N12 Zn1 N14 73.0(4) . .
N2 Zn1 N14 115.1(3) . .
N1 Zn1 N14 94.5(3) . .
N11 Zn1 N14 148.0(4) . .
N4 Zn1 N14 98.4(3) . .
N7 Zn2 N17 169.2(4) . .
N7 Zn2 N15 117.8(3) . .
N17 Zn2 N15 72.2(5) . .
N7 Zn2 N18 94.7(4) . .
N17 Zn2 N18 75.1(5) . .
N15 Zn2 N18 147.3(4) . .
N7 Zn2 N8 75.3(3) . .
N17 Zn2 N8 101.2(3) . .
N15 Zn2 N8 92.1(3) . .
N18 Zn2 N8 93.1(3) . .
N7 Zn2 N5 74.1(3) . .
N17 Zn2 N5 109.8(3) . .
N15 Zn2 N5 97.8(3) . .
N18 Zn2 N5 94.1(3) . .
N8 Zn2 N5 149.1(3) . .
O11 S4 O10 115.47(18) . .
O11 S4 O12 115.45(18) . .
O10 S4 O12 115.42(18) . .
O11 S4 C54 102.51(15) . .
O10 S4 C54 102.53(15) . .
O12 S4 C54 102.47(15) . .
F10 C54 F12 107.21(19) . .
F10 C54 F11 107.23(19) . .
F12 C54 F11 107.18(19) . .
F10 C54 S4 111.68(17) . .
F12 C54 S4 111.63(17) . .
F11 C54 S4 111.64(17) . .
N16 C40 H40A 109.5 . .
N16 C40 H40B 109.5 . .
H40A C40 H40B 109.5 . .
N16 C40 H40C 109.5 . .
H40A C40 H40C 109.5 . .
H40B C40 H40C 109.5 . .
O12A S4A O10A 115.49(18) . .
O12A S4A O11A 115.42(18) . .
O10A S4A O11A 115.41(18) . .
O12A S4A C54A 102.53(15) . .
O10A S4A C54A 102.54(15) . .
O11A S4A C54A 102.47(15) . .
F10A C54A F12A 107.22(19) . .
F10A C54A F11A 107.22(19) . .
F12A C54A F11A 107.17(19) . .
F10A C54A S4A 111.64(17) . .
F12A C54A S4A 111.62(17) . .
F11A C54A S4A 111.70(17) . .
C63 C64 H64A 109.5 . .
C63 C64 H64B 109.5 . .
H64A C64 H64B 109.5 . .
C63 C64 H64C 109.5 . .
H64A C64 H64C 109.5 . .
H64B C64 H64C 109.5 . .
N22 C63 C63 116(2) . 2
N22 C63 C64 174(2) . .
C63 C63 C64 65.4(10) 2 .
N23 C65 C66 173(2) . .
N23 C65 N23 105(2) . 2_756
C66 C65 N23 68(2) . 2_756
N23 C65 C65 70(2) . 2_756
C66 C65 C65 103(2) . 2_756
N23 C65 C65 34.9(7) 2_756 2_756
C65 C66 H66A 109.5 . .
C65 C66 H66B 109.5 . .
H66A C66 H66B 109.5 . .
C65 C66 H66C 109.5 . .
H66A C66 H66C 109.5 . .
H66B C66 H66C 109.5 . .
C65 N23 C65 75(3) . 2_756
C65 N23 C66 122(2) . 2_756
C65 N23 C66 47.1(9) 2_756 2_756

loop_
_geom_bond_atom_site_label_1
_geom_bond_atom_site_label_2
_geom_bond_distance
_geom_bond_site_symmetry_2
C1 N1 1.291(13) .
C1 C2 1.353(18) .
C1 H1 0.95 .
C2 C3 1.36(2) .
C2 H2 0.95 .
C3 C4 1.42(2) .
C3 H3 0.95 .
C4 C5 1.420(17) .
C4 H4 0.95 .
C5 N1 1.351(13) .
C5 C6 1.452(14) .
C6 N2 1.240(11) .
C6 H6 0.95 .
C7 N3 1.458(10) .
C7 H7A 0.98 .
C7 H7B 0.98 .
C7 H7C 0.98 .
C8 N4 1.361(10) .
C8 N3 1.365(10) .
C8 C9 1.417(11) .
C9 C10 1.385(11) .
C9 H9 0.95 .
C10 N5 1.349(10) .
C10 N6 1.379(10) .
C11 N5 1.316(9) .
C11 N4 1.349(10) .
C11 C12 1.485(12) .
C12 C13 1.353(12) .
C12 C17 1.400(13) .
C13 C14 1.399(15) .
C13 H13 0.95 .
C14 C15 1.299(16) .
C14 H14 0.95 .
C15 C16 1.408(17) .
C15 H15 0.95 .
C16 C17 1.340(14) .
C16 H16 0.95 .
C17 H17 0.95 .
C18 N7 1.275(10) .
C18 C19 1.431(13) .
C18 H18 0.95 .
C19 N8 1.362(12) .
C19 C20 1.403(12) .
C20 C21 1.399(14) .
C20 H20 0.95 .
C21 C22 1.348(14) .
C21 H21 0.95 .
C22 C23 1.409(13) .
C22 H22 0.95 .
C23 N8 1.334(12) .
C23 H23 0.95 .
C24 N11 1.258(14) .
C24 C25 1.422(19) .
C24 H24 0.95 .
C25 C26 1.41(2) .
C25 H25 0.95 .
C26 C27 1.29(2) .
C26 H26 0.95 .
C27 C28 1.301(19) .
C27 H27 0.95 .
C28 N11 1.363(16) .
C28 C29 1.409(17) .
C29 N12 1.236(12) .
C29 H29 0.95 .
C30 C31 1.320(13) .
C30 N13 1.359(13) .
C30 N14 1.365(12) .
C31 C32 1.332(13) 2_655
C31 H31 0.95 .
C32 C31 1.332(13) 2_655
C32 N16 1.365(12) .
C32 N15 1.373(12) .
C33 N15 1.327(11) 2_655
C33 N14 1.362(11) .
C33 C34 1.493(13) .
C34 C39 1.397(13) .
C34 C35 1.398(12) .
C35 C36 1.357(14) .
C35 H35 0.95 .
C36 C37 1.363(18) .
C36 H36 0.95 .
C37 C38 1.353(17) .
C37 H37 0.95 .
C38 C39 1.392(14) .
C38 H38 0.95 .
C39 H39 0.95 .
C41 N17 1.318(14) .
C41 C42 1.418(16) .
C41 H41 0.95 .
C42 N18 1.322(15) .
C42 C43 1.367(17) .
C43 C44 1.32(2) .
C43 H43 0.95 .
C44 C45 1.32(2) .
C44 H44 0.95 .
C45 C46 1.384(17) .
C45 H45 0.95 .
C46 N18 1.339(15) .
C46 H46 0.95 .
C51 F2 1.04(5) .
C51 F3 1.56(9) .
C51 F1 1.61(3) .
C51 S1 1.67(4) .
C52 F5 1.19(2) .
C52 F4 1.36(3) .
C52 F6 1.47(7) .
C52 S2 1.65(3) .
C53 F8 0.99(3) .
C53 F7 1.31(3) .
C53 F9 1.58(4) .
C53 S3 1.99(4) .
C61 N21 1.1401(18) .
C61 C62 1.5201(18) .
C62 H62A 0.98 .
C62 H62B 0.98 .
C62 H62C 0.98 .
N1 Zn1 2.173(8) .
N2 N3 1.350(9) .
N2 Zn1 2.152(7) .
N4 Zn1 2.198(7) .
N5 Zn2 2.278(7) .
N6 N7 1.350(9) .
N6 H6A 0.88 .
N7 Zn2 2.102(7) .
N8 Zn2 2.196(8) .
N11 Zn1 2.182(11) .
N12 N13 1.346(11) .
N12 Zn1 2.129(9) .
N13 H13A 0.88 .
N14 Zn1 2.226(8) .
N15 C33 1.327(11) 2_655
N15 Zn2 2.148(9) .
N16 N17 1.356(12) .
N16 C40 1.415(18) .
N17 Zn2 2.141(10) .
N18 Zn2 2.193(11) .
O1 S1 1.422(9) .
O2 S1 1.394(12) .
O3 S1 1.469(9) .
O4 S2 1.354(12) .
O5 S2 1.386(14) .
O6 S2 1.418(15) .
O7 S3 1.432(9) .
O8 S3 1.448(11) .
O9 S3 1.500(15) .
S4 O11 1.4421(18) .
S4 O10 1.4423(18) .
S4 O12 1.4427(18) .
S4 C54 1.8246(18) .
F10 C54 1.3222(19) .
F12 C54 1.3223(19) .
F11 C54 1.3224(19) .
C40 H40A 0.98 .
C40 H40B 0.98 .
C40 H40C 0.98 .
S4A O12A 1.4420(18) .
S4A O10A 1.4422(18) .
S4A O11A 1.4430(18) .
S4A C54A 1.8246(18) .
F10A C54A 1.3222(19) .
F11A C54A 1.3226(19) .
F12A C54A 1.3224(19) .
C64 C63 1.5211(19) .
C64 H64A 0.98 .
C64 H64B 0.98 .
C64 H64C 0.98 .
C63 N22 1.141(2) .
C63 C63 1.27(5) 2
C65 N23 1.142(2) .
C65 C66 1.522(2) .
C65 N23 1.88(3) 2_756
C65 C65 1.93(5) 2_756
C66 H66A 0.98 .
C66 H66B 0.98 .
C66 H66C 0.98 .
N23 C65 1.88(3) 2_756
N23 C66 1.93(5) 2_756
